data_4108238
loop_
_publ_author_name
'Rui Xu'
'W. Bernd Schweizer'
'Holger Frauenrath'

_publ_section_title
;
 Soluble Poly(diacetylene)s Using the Perfluorophenyl-Phenyl Motif as a
 Supramolecular Synthon
;
_journal_name_full 'Journal of the American Chemical Society'
_journal_page_first 11437
_journal_page_last 11445
_journal_paper_doi 10.1021/ja802964a
_journal_volume 130
_journal_year 2008
_chemical_compound_source 'Frauenrath laboratory'
_chemical_formula_moiety 'C32 H33 F5 O5 '
_chemical_formula_sum 'C32 H33 F5 O5'
_chemical_formula_weight 592.601
_chemical_name_systematic
;
 ?
;
_space_group_IT_number 2
_symmetry_cell_setting triclinic
_symmetry_space_group_name_Hall '-P 1'
_symmetry_space_group_name_H-M 'P -1'
_atom_sites_solution_primary direct
_atom_sites_solution_secondary difmap
_audit_creation_method maXus
_cell_angle_alpha 87.5755(9)
_cell_angle_beta 87.6095(8)
_cell_angle_gamma 85.7851(10)
_cell_formula_units_Z 2
_cell_length_a 5.97980(10)
_cell_length_b 7.3408(2)
_cell_length_c 32.9975(7)
_cell_measurement_reflns_used 47039
_cell_measurement_temperature 153
_cell_measurement_theta_max 27.485
_cell_measurement_theta_min 0.998
_cell_volume 1442.18(6)
_computing_cell_refinement 'HKL Scalepack (Otwinowski & Minor 1997)'
_computing_data_collection KappaCCD
_computing_data_reduction 'Denzo and Scalepak (Otwinowski & Minor, 1997)'
_computing_structure_refinement 'SHELXL-97 (Sheldrick, 1997)'
_computing_structure_solution 'SIR97(Cascarano al.,Acta Cryst.,1996,A52,C-79)'
_diffrn_measured_fraction_theta_full 0.947
_diffrn_measured_fraction_theta_max 0.947
_diffrn_measurement_device KappaCCD
_diffrn_measurement_method CCD
_diffrn_orient_matrix_type X=UH
_diffrn_orient_matrix_UB_11 -0.15023
_diffrn_orient_matrix_UB_12 0.06762
_diffrn_orient_matrix_UB_13 0.03189
_diffrn_orient_matrix_UB_21 0.04725
_diffrn_orient_matrix_UB_22 0.02092
_diffrn_orient_matrix_UB_23 0.12656
_diffrn_orient_matrix_UB_31 0.01114
_diffrn_orient_matrix_UB_32 0.02647
_diffrn_orient_matrix_UB_33 -0.00983
_diffrn_radiation_source 'fine-focus sealed tube'
_diffrn_radiation_type ' MoK\a'
_diffrn_radiation_wavelength_id all
_diffrn_reflns_av_R_equivalents 0.041
_diffrn_reflns_limit_h_max 7
_diffrn_reflns_limit_h_min -7
_diffrn_reflns_limit_k_max 9
_diffrn_reflns_limit_k_min -9
_diffrn_reflns_limit_l_max 42
_diffrn_reflns_limit_l_min -37
_diffrn_reflns_number 10002
_diffrn_reflns_theta_full 27.66
_diffrn_reflns_theta_max 27.66
_diffrn_reflns_theta_min 2.47
_exptl_absorpt_coefficient_mu 0.112
_exptl_absorpt_correction_type none
_exptl_crystal_colour amber
_exptl_crystal_density_diffrn 1.365
_exptl_crystal_description plate
_exptl_crystal_size_max .3
_exptl_crystal_size_mid .2
_exptl_crystal_size_min .01
_refine_diff_density_max 0.246
_refine_diff_density_min -0.239
_refine_diff_density_rms 0.053
_refine_ls_extinction_method none
_refine_ls_goodness_of_fit_ref 1.036
_refine_ls_hydrogen_treatment refall
_refine_ls_matrix_type full
_refine_ls_number_parameters 511
_refine_ls_number_reflns 6370
_refine_ls_number_restraints 0
_refine_ls_restrained_S_all 1.036
_refine_ls_R_factor_all 0.1185
_refine_ls_R_factor_gt 0.0642
_refine_ls_shift/su_max 0.018
_refine_ls_shift/su_mean 0.001
_refine_ls_structure_factor_coef Fsqd
_refine_ls_weighting_details 'calc w=1/[\s^2^(Fo^2^)+ (0.1000P)^2^+0.0000P] where P=(Fo^2^+2Fc^2^)/3'
_refine_ls_weighting_scheme calc
_refine_ls_wR_factor_gt 0.1594
_refine_ls_wR_factor_ref 0.1886
_reflns_number_gt 3943
_reflns_number_total 6370
_reflns_threshold_expression >2sigma(I)
_cod_data_source_file ja802964a-file007.cif
_cod_data_source_block 2c
_cod_original_sg_symbol_H-M 'P -1 '
_cod_original_formula_sum 'C32 H33 F5 O5 '
_cod_database_code 4108238

loop_
_symmetry_equiv_pos_as_xyz
+X,+Y,+Z
-X,-Y,-Z

loop_
_atom_site_label
_atom_site_type_symbol
_atom_site_fract_x
_atom_site_fract_y
_atom_site_fract_z
_atom_site_U_iso_or_equiv
_atom_site_adp_type
_atom_site_occupancy
_atom_site_symmetry_multiplicity
_atom_site_calc_flag
F33 F 0.2609(2) -0.1412(2) 0.66486(5) 0.0342(4) Uani 1 1 d
F34 F 0.2379(2) -0.0756(2) 0.74421(5) 0.0377(4) Uani 1 1 d
F35 F -0.1307(3) 0.1065(2) 0.77760(5) 0.0397(4) Uani 1 1 d
F36 F -0.4810(2) 0.2198(2) 0.73078(5) 0.0369(4) Uani 1 1 d
F37 F -0.4622(2) 0.1611(2) 0.65154(5) 0.0349(4) Uani 1 1 d
O38 O 0.1915(3) 0.3600(3) 0.22150(5) 0.0340(5) Uani 1 1 d
O39 O 0.1803(3) 0.5343(3) 0.40923(6) 0.0393(5) Uani 1 1 d
O40 O -0.1811(3) 0.5947(3) 0.39402(5) 0.0357(5) Uani 1 1 d
O41 O 0.0856(3) -0.0403(3) 0.59027(6) 0.0386(5) Uani 1 1 d
O42 O -0.2861(3) -0.0750(3) 0.59834(5) 0.0347(5) Uani 1 1 d
C1 C 0.0195(5) 0.3922(5) 0.19244(9) 0.0368(7) Uani 1 1 d
C2 C 0.0937(5) 0.2933(5) 0.15464(9) 0.0390(7) Uani 1 1 d
C3 C 0.2969(5) 0.3630(4) 0.13143(8) 0.0347(6) Uani 1 1 d
C4 C 0.3468(5) 0.2656(4) 0.09183(9) 0.0368(7) Uani 1 1 d
C5 C 0.5474(5) 0.3302(4) 0.06676(9) 0.0359(7) Uani 1 1 d
C6 C 0.5944(5) 0.2291(4) 0.02756(9) 0.0356(7) Uani 1 1 d
C7 C 0.7948(5) 0.2923(4) 0.00242(9) 0.0358(7) Uani 1 1 d
C8 C 0.8414(5) 0.1924(4) -0.03704(9) 0.0361(7) Uani 1 1 d
C9 C 1.0435(5) 0.2558(4) -0.06170(9) 0.0364(7) Uani 1 1 d
C10 C 1.0945(5) 0.1585(4) -0.10108(9) 0.0371(7) Uani 1 1 d
C11 C 1.3003(5) 0.2222(5) -0.12448(9) 0.0427(8) Uani 1 1 d
C12 C 1.3539(6) 0.1251(7) -0.16389(11) 0.0565(10) Uani 1 1 d
C13 C 0.1434(4) 0.4144(3) 0.25999(8) 0.0254(6) Uani 1 1 d
C14 C 0.3142(4) 0.3792(4) 0.28757(8) 0.0270(6) Uani 1 1 d
C15 C 0.2783(4) 0.4228(4) 0.32771(8) 0.0260(6) Uani 1 1 d
C16 C 0.0698(4) 0.5014(3) 0.34123(8) 0.0254(6) Uani 1 1 d
C17 C -0.0986(4) 0.5394(4) 0.31371(8) 0.0277(6) Uani 1 1 d
C18 C -0.0620(4) 0.4983(4) 0.27312(8) 0.0272(6) Uani 1 1 d
C19 C 0.0346(4) 0.5433(3) 0.38489(8) 0.0286(6) Uani 1 1 d
C20 C -0.2361(6) 0.6399(4) 0.43580(9) 0.0406(7) Uani 1 1 d
C21 C -0.2401(4) 0.4754(4) 0.46216(8) 0.0330(6) Uani 1 1 d
C22 C -0.2475(4) 0.3423(4) 0.48435(8) 0.0323(6) Uani 1 1 d
C23 C -0.2606(4) 0.1854(4) 0.50887(8) 0.0333(6) Uani 1 1 d
C24 C -0.2745(4) 0.0495(4) 0.52971(8) 0.0329(6) Uani 1 1 d
C25 C -0.2930(6) -0.1148(5) 0.55558(9) 0.0394(7) Uani 1 1 d
C26 C -0.0850(4) -0.0366(3) 0.61091(8) 0.0278(6) Uani 1 1 d
C27 C -0.1006(4) 0.0055(3) 0.65498(8) 0.0254(6) Uani 1 1 d
C28 C 0.0773(4) -0.0497(3) 0.67967(8) 0.0254(6) Uani 1 1 d
C29 C 0.0660(4) -0.0172(4) 0.72075(8) 0.0289(6) Uani 1 1 d
C30 C -0.1212(4) 0.0733(4) 0.73781(8) 0.0279(6) Uani 1 1 d
C31 C -0.2991(4) 0.1302(3) 0.71408(8) 0.0271(6) Uani 1 1 d
C32 C -0.2880(4) 0.0969(3) 0.67320(8) 0.0269(6) Uani 1 1 d
H3A H 0.431(4) 0.355(3) 0.1486(8) 0.028(7) Uiso 1 1 d
H15 H 0.401(4) 0.396(4) 0.3464(8) 0.030(7) Uiso 1 1 d
H18 H -0.186(4) 0.527(4) 0.2547(8) 0.029(7) Uiso 1 1 d
H14 H 0.453(5) 0.319(4) 0.2792(8) 0.035(8) Uiso 1 1 d
H10 H 0.958(5) 0.179(4) -0.1198(8) 0.037(8) Uiso 1 1 d
H17 H -0.245(4) 0.587(3) 0.3211(7) 0.019(6) Uiso 1 1 d
H4 H 0.377(5) 0.133(4) 0.0991(8) 0.040(8) Uiso 1 1 d
H3B H 0.277(4) 0.493(4) 0.1257(7) 0.022(7) Uiso 1 1 d
H25 H -0.433(5) -0.169(4) 0.5534(8) 0.038(8) Uiso 1 1 d
H6A H 0.609(5) 0.097(4) 0.0345(8) 0.037(8) Uiso 1 1 d
H6B H 0.459(5) 0.241(4) 0.0108(8) 0.037(8) Uiso 1 1 d
H1 H -0.007(4) 0.533(4) 0.1859(8) 0.038(8) Uiso 1 1 d
H9A H 1.187(5) 0.246(4) -0.0434(8) 0.036(7) Uiso 1 1 d
H8 H 0.866(4) 0.063(4) -0.0298(7) 0.024(7) Uiso 1 1 d
H5 H 0.685(4) 0.305(4) 0.0830(7) 0.026(7) Uiso 1 1 d
H11 H 1.434(5) 0.204(4) -0.1070(9) 0.043(8) Uiso 1 1 d
H9B H 1.025(5) 0.390(4) -0.0670(8) 0.040(8) Uiso 1 1 d
H12A H 1.384(6) -0.014(5) -0.1583(11) 0.071(12) Uiso 1 1 d
H7 H 0.930(5) 0.272(4) 0.0213(8) 0.037(8) Uiso 1 1 d
H12B H 1.225(5) 0.153(4) -0.1834(9) 0.045(8) Uiso 1 1 d
H7B H 0.778(5) 0.428(5) -0.0038(9) 0.050(9) Uiso 1 1 d
H8B H 0.701(5) 0.211(4) -0.0551(9) 0.044(8) Uiso 1 1 d
H10B H 1.122(5) 0.031(5) -0.0929(9) 0.054(10) Uiso 1 1 d
H2A H 0.121(5) 0.154(5) 0.1620(10) 0.060(10) Uiso 1 1 d
H1B H -0.119(5) 0.349(4) 0.2037(8) 0.033(7) Uiso 1 1 d
H11B H 1.282(5) 0.357(5) -0.1294(10) 0.060(10) Uiso 1 1 d
H2B H -0.029(4) 0.300(4) 0.1357(8) 0.032(7) Uiso 1 1 d
H5B H 0.523(5) 0.461(4) 0.0612(9) 0.047(9) Uiso 1 1 d
H4B H 0.211(5) 0.285(4) 0.0746(9) 0.043(8) Uiso 1 1 d
H20A H -0.129(5) 0.729(4) 0.4454(9) 0.048(9) Uiso 1 1 d
H20B H -0.395(6) 0.698(4) 0.4356(9) 0.059(10) Uiso 1 1 d
H25B H -0.175(5) -0.217(4) 0.5497(9) 0.051(9) Uiso 1 1 d
H12C H 1.488(6) 0.164(5) -0.1790(11) 0.075(12) Uiso 1 1 d

loop_
_atom_site_aniso_label
_atom_site_aniso_U_11
_atom_site_aniso_U_22
_atom_site_aniso_U_33
_atom_site_aniso_U_23
_atom_site_aniso_U_13
_atom_site_aniso_U_12
F33 0.0238(7) 0.0328(9) 0.0448(10) -0.0010(7) 0.0044(6) 0.0033(7)
F34 0.0301(8) 0.0415(10) 0.0413(10) 0.0016(7) -0.0103(7) 0.0014(7)
F35 0.0443(9) 0.0425(10) 0.0322(9) -0.0025(7) -0.0009(7) -0.0033(8)
F36 0.0290(8) 0.0355(10) 0.0444(10) -0.0013(7) 0.0085(7) 0.0031(7)
F37 0.0249(7) 0.0345(9) 0.0441(10) 0.0050(7) -0.0058(6) 0.0033(7)
O38 0.0329(10) 0.0392(12) 0.0291(11) -0.0037(9) -0.0008(8) 0.0032(8)
O39 0.0357(10) 0.0495(13) 0.0331(11) -0.0058(9) 0.0008(9) -0.0040(9)
O40 0.0338(10) 0.0388(12) 0.0313(11) 0.0047(9) 0.0101(8) 0.0085(9)
O41 0.0316(10) 0.0456(13) 0.0380(12) -0.0030(9) 0.0066(8) -0.0025(9)
O42 0.0335(10) 0.0401(12) 0.0318(11) 0.0027(9) -0.0025(8) -0.0133(9)
C1 0.0354(15) 0.0420(19) 0.0331(17) -0.0022(14) -0.0056(12) -0.0003(14)
C2 0.0479(17) 0.0390(19) 0.0310(16) -0.0038(13) -0.0058(13) -0.0060(15)
C3 0.0423(16) 0.0340(17) 0.0282(15) -0.0042(13) -0.0032(12) -0.0027(13)
C4 0.0457(17) 0.0347(17) 0.0306(16) -0.0037(13) -0.0074(13) -0.0032(14)
C5 0.0405(16) 0.0343(17) 0.0331(16) -0.0039(13) -0.0067(13) 0.0007(14)
C6 0.0439(17) 0.0344(17) 0.0289(16) -0.0063(13) -0.0045(13) -0.0010(14)
C7 0.0410(16) 0.0337(17) 0.0334(16) -0.0058(13) -0.0051(12) -0.0018(13)
C8 0.0426(16) 0.0362(18) 0.0300(16) -0.0057(13) -0.0066(12) -0.0009(14)
C9 0.0431(16) 0.0348(17) 0.0317(16) -0.0071(13) -0.0022(13) -0.0028(14)
C10 0.0400(16) 0.0368(18) 0.0351(17) -0.0068(14) -0.0063(13) 0.0002(14)
C11 0.0367(16) 0.055(2) 0.0370(18) -0.0056(15) -0.0069(13) -0.0014(15)
C12 0.044(2) 0.086(3) 0.039(2) -0.0188(19) -0.0023(16) 0.007(2)
C13 0.0258(12) 0.0210(13) 0.0292(14) 0.0004(11) 0.0021(10) -0.0040(10)
C14 0.0202(12) 0.0231(14) 0.0368(16) 0.0019(11) 0.0042(11) 0.0003(10)
C15 0.0239(12) 0.0237(14) 0.0303(15) 0.0031(11) 0.0008(10) -0.0033(10)
C16 0.0230(12) 0.0209(13) 0.0320(14) 0.0038(11) 0.0042(10) -0.0037(10)
C17 0.0207(12) 0.0241(14) 0.0372(16) 0.0021(11) 0.0032(11) 0.0008(10)
C18 0.0231(12) 0.0259(14) 0.0322(15) 0.0019(11) -0.0026(11) -0.0007(11)
C19 0.0302(13) 0.0212(14) 0.0334(15) 0.0026(11) 0.0052(11) 0.0000(11)
C20 0.0482(18) 0.0379(18) 0.0323(17) 0.0038(14) 0.0161(14) 0.0070(15)
C21 0.0306(14) 0.0396(17) 0.0273(15) -0.0016(13) 0.0071(11) 0.0018(12)
C22 0.0295(13) 0.0414(18) 0.0256(15) -0.0023(13) 0.0038(11) -0.0016(12)
C23 0.0305(14) 0.0421(18) 0.0268(15) 0.0005(13) 0.0010(11) -0.0022(12)
C24 0.0337(14) 0.0377(17) 0.0278(15) -0.0025(13) -0.0012(11) -0.0038(12)
C25 0.0497(18) 0.0386(18) 0.0314(17) 0.0038(13) -0.0065(13) -0.0134(16)
C26 0.0299(13) 0.0211(13) 0.0320(15) 0.0062(11) -0.0028(11) -0.0035(11)
C27 0.0248(12) 0.0200(13) 0.0316(15) 0.0019(11) -0.0003(10) -0.0049(10)
C28 0.0219(12) 0.0196(13) 0.0344(15) -0.0002(11) 0.0037(10) -0.0024(10)
C29 0.0255(12) 0.0259(14) 0.0357(16) 0.0040(12) -0.0059(11) -0.0035(11)
C30 0.0295(13) 0.0264(14) 0.0285(15) -0.0024(11) 0.0016(10) -0.0074(11)
C31 0.0219(12) 0.0215(13) 0.0369(16) 0.0030(11) 0.0031(10) 0.0001(10)
C32 0.0223(12) 0.0227(14) 0.0352(15) 0.0094(11) -0.0027(10) -0.0035(10)

loop_
_atom_type_symbol
_atom_type_description
_atom_type_scat_dispersion_real
_atom_type_scat_dispersion_imag
_atom_type_scat_source
C C 0.0033 0.0016 'International Tables Vol C Tables 4.2.6.8 and 6.1.1.4'
H H 0.0000 0.0000 'International Tables Vol C Tables 4.2.6.8 and 6.1.1.4'
F F 0.0171 0.0103 'International Tables Vol C Tables 4.2.6.8 and 6.1.1.4'
O O 0.0106 0.0060 'International Tables Vol C Tables 4.2.6.8 and 6.1.1.4'

loop_
_diffrn_radiation_wavelength
0.71073

loop_
_geom_angle_atom_site_label_1
_geom_angle_atom_site_label_2
_geom_angle_atom_site_label_3
_geom_angle
C13 O38 C1 117.8(2)
C19 O40 C20 116.6(2)
C26 O42 C25 115.4(2)
O38 C1 C2 108.5(2)
C1 C2 C3 115.8(3)
C2 C3 C4 111.9(2)
C5 C4 C3 114.7(2)
C4 C5 C6 113.5(2)
C7 C6 C5 113.8(2)
C6 C7 C8 114.0(2)
C9 C8 C7 113.4(2)
C10 C9 C8 114.7(2)
C9 C10 C11 113.3(3)
C10 C11 C12 113.8(3)
O38 C13 C18 124.4(2)
O38 C13 C14 116.2(2)
C18 C13 C14 119.5(2)
C15 C14 C13 120.4(2)
C14 C15 C16 120.2(2)
C17 C16 C15 119.4(2)
C17 C16 C19 121.6(2)
C15 C16 C19 118.9(2)
C16 C17 C18 120.6(2)
C17 C18 C13 119.9(2)
O39 C19 O40 123.6(2)
O39 C19 C16 124.9(2)
O40 C19 C16 111.5(2)
O40 C20 C21 111.1(2)
C22 C21 C20 178.4(3)
C21 C22 C23 177.7(3)
C24 C23 C22 179.1(3)
C23 C24 C25 179.2(3)
O42 C25 C24 111.5(3)
O41 C26 O42 125.3(2)
O41 C26 C27 124.4(2)
O42 C26 C27 110.3(2)
C32 C27 C28 117.2(2)
C32 C27 C26 123.0(2)
C28 C27 C26 119.8(2)
F33 C28 C29 117.6(2)
F33 C28 C27 121.1(2)
C29 C28 C27 121.2(2)
F34 C29 C30 119.7(2)
F34 C29 C28 120.2(2)
C30 C29 C28 120.1(2)
F35 C30 C29 120.0(2)
F35 C30 C31 120.1(2)
C29 C30 C31 119.9(2)
F36 C31 C30 119.7(2)
F36 C31 C32 120.4(2)
C30 C31 C32 119.9(2)
F37 C32 C31 117.1(2)
F37 C32 C27 121.3(2)
C31 C32 C27 121.6(2)
O38 C1 H1 109.5(15)
C2 C1 H1 110.5(15)
O38 C1 H1B 109.6(16)
C2 C1 H1B 110.6(17)
H1 C1 H1B 108(2)
C1 C2 H2A 109.0(18)
C3 C2 H2A 110.5(18)
C1 C2 H2B 109.8(16)
C3 C2 H2B 106.9(15)
H2A C2 H2B 104(2)
C2 C3 H3A 111.4(14)
C4 C3 H3A 111.3(15)
C2 C3 H3B 111.3(15)
C4 C3 H3B 109.3(14)
H3A C3 H3B 101(2)
C5 C4 H4 108.3(16)
C3 C4 H4 107.1(16)
C5 C4 H4B 108.0(16)
C3 C4 H4B 108.6(16)
H4 C4 H4B 110(2)
C4 C5 H5 108.4(14)
C6 C5 H5 106.1(15)
C4 C5 H5B 108.6(18)
C6 C5 H5B 111.0(18)
H5 C5 H5B 109(2)
C7 C6 H6A 112.6(16)
C5 C6 H6A 108.1(16)
C7 C6 H6B 109.4(16)
C5 C6 H6B 110.0(16)
H6A C6 H6B 102(2)
C6 C7 H7 105.4(15)
C8 C7 H7 111.0(16)
C6 C7 H7B 111.0(17)
C8 C7 H7B 109.5(18)
H7 C7 H7B 106(2)
C9 C8 H8 109.5(15)
C7 C8 H8 107.1(15)
C9 C8 H8B 108.4(15)
C7 C8 H8B 109.6(16)
H8 C8 H8B 109(2)
C10 C9 H9A 110.6(15)
C8 C9 H9A 109.9(14)
C10 C9 H9B 110.5(16)
C8 C9 H9B 109.8(16)
H9A C9 H9B 100(2)
C9 C10 H10 109.9(16)
C11 C10 H10 108.1(15)
C9 C10 H10B 104.8(19)
C11 C10 H10B 109.1(19)
H10 C10 H10B 112(2)
C10 C11 H11 109.5(16)
C12 C11 H11 108.7(17)
C10 C11 H11B 109.2(19)
C12 C11 H11B 111.2(19)
H11 C11 H11B 104(3)
C11 C12 H12A 111(2)
C11 C12 H12B 109.8(17)
H12A C12 H12B 111(3)
C11 C12 H12C 115(2)
H12A C12 H12C 105(3)
H12B C12 H12C 105(3)
C15 C14 H14 119.3(16)
C13 C14 H14 120.2(16)
C14 C15 H15 118.6(15)
C16 C15 H15 121.2(15)
C16 C17 H17 123.5(14)
C18 C17 H17 115.8(14)
C17 C18 H18 118.0(15)
C13 C18 H18 122.1(15)
O40 C20 H20A 110.4(17)
C21 C20 H20A 112.0(17)
O40 C20 H20B 105.1(18)
C21 C20 H20B 107.0(18)
H20A C20 H20B 111(2)
O42 C25 H25 104.4(17)
C24 C25 H25 113.1(17)
O42 C25 H25B 108.0(17)
C24 C25 H25B 114.7(17)
H25 C25 H25B 104(2)

loop_
_geom_bond_atom_site_label_1
_geom_bond_atom_site_label_2
_geom_bond_distance
F33 C28 1.330(3)
F34 C29 1.347(3)
F35 C30 1.344(3)
F36 C31 1.340(3)
F37 C32 1.334(3)
O38 C13 1.361(3)
O38 C1 1.435(3)
O39 C19 1.206(3)
O40 C19 1.343(3)
O40 C20 1.450(3)
O41 C26 1.202(3)
O42 C26 1.341(3)
O42 C25 1.456(3)
C1 C2 1.504(4)
C2 C3 1.519(4)
C3 C4 1.524(4)
C4 C5 1.522(4)
C5 C6 1.524(4)
C6 C7 1.519(4)
C7 C8 1.527(4)
C8 C9 1.519(4)
C9 C10 1.518(4)
C10 C11 1.518(4)
C11 C12 1.520(5)
C13 C18 1.394(3)
C13 C14 1.399(4)
C14 C15 1.380(4)
C15 C16 1.399(3)
C16 C17 1.389(4)
C16 C19 1.489(4)
C17 C18 1.390(4)
C20 C21 1.459(4)
C21 C22 1.198(4)
C22 C23 1.385(4)
C23 C24 1.194(4)
C24 C25 1.456(4)
C26 C27 1.497(4)
C27 C32 1.391(3)
C27 C28 1.393(3)
C28 C29 1.384(4)
C29 C30 1.372(4)
C30 C31 1.377(4)
C31 C32 1.379(4)
C1 H1 1.05(3)
C1 H1B 0.96(3)
C2 H2A 1.04(3)
C2 H2B 0.98(3)
C3 H3A 1.00(3)
C3 H3B 0.97(3)
C4 H4 1.00(3)
C4 H4B 1.01(3)
C5 H5 1.00(2)
C5 H5B 0.97(3)
C6 H6A 0.98(3)
C6 H6B 1.00(3)
C7 H7 1.04(3)
C7 H7B 1.01(3)
C8 H8 0.97(3)
C8 H8B 1.05(3)
C9 H9A 1.07(3)
C9 H9B 0.99(3)
C10 H10 1.04(3)
C10 H10B 0.96(3)
C11 H11 1.00(3)
C11 H11B 1.00(3)
C12 H12A 1.03(4)
C12 H12B 1.03(3)
C12 H12C 0.98(4)
C14 H14 0.95(3)
C15 H15 0.98(3)
C17 H17 0.94(2)
C18 H18 0.98(3)
C20 H20A 1.02(3)
C20 H20B 1.01(3)
C25 H25 0.96(3)
C25 H25B 1.01(3)

loop_
_geom_torsion_atom_site_label_1
_geom_torsion_atom_site_label_2
_geom_torsion_atom_site_label_3
_geom_torsion_atom_site_label_4
_geom_torsion
C13 O38 C1 C2 -170.3(2)
O38 C1 C2 C3 -66.0(3)
C1 C2 C3 C4 -175.1(3)
C2 C3 C4 C5 179.4(3)
C3 C4 C5 C6 179.5(3)
C4 C5 C6 C7 -179.8(3)
C5 C6 C7 C8 -179.5(3)
C6 C7 C8 C9 -179.5(3)
C7 C8 C9 C10 179.8(3)
C8 C9 C10 C11 -178.7(3)
C9 C10 C11 C12 179.7(3)
C1 O38 C13 C18 0.3(4)
C1 O38 C13 C14 179.4(2)
O38 C13 C14 C15 -177.5(2)
C18 C13 C14 C15 1.6(4)
C13 C14 C15 C16 0.6(4)
C14 C15 C16 C17 -1.7(4)
C14 C15 C16 C19 178.7(2)
C15 C16 C17 C18 0.7(4)
C19 C16 C17 C18 -179.7(2)
C16 C17 C18 C13 1.5(4)
O38 C13 C18 C17 176.4(2)
C14 C13 C18 C17 -2.6(4)
C20 O40 C19 O39 -0.3(4)
C20 O40 C19 C16 -179.8(2)
C17 C16 C19 O39 -170.7(3)
C15 C16 C19 O39 8.9(4)
C17 C16 C19 O40 8.7(3)
C15 C16 C19 O40 -171.7(2)
C19 O40 C20 C21 -75.3(3)
O40 C20 C21 C22 -146(13)
C20 C21 C22 C23 102(15)
C21 C22 C23 C24 -2E1(3)
C22 C23 C24 C25 -10E1(4)
C26 O42 C25 C24 -72.1(3)
C23 C24 C25 O42 -3E1(3)
C25 O42 C26 O41 -3.2(4)
C25 O42 C26 C27 178.8(2)
O41 C26 C27 C32 146.6(3)
O42 C26 C27 C32 -35.4(3)
O41 C26 C27 C28 -34.1(4)
O42 C26 C27 C28 143.9(2)
C32 C27 C28 F33 178.6(2)
C26 C27 C28 F33 -0.7(4)
C32 C27 C28 C29 1.0(4)
C26 C27 C28 C29 -178.3(2)
F33 C28 C29 F34 0.7(4)
C27 C28 C29 F34 178.4(2)
F33 C28 C29 C30 -178.7(2)
C27 C28 C29 C30 -1.0(4)
F34 C29 C30 F35 1.4(4)
C28 C29 C30 F35 -179.3(2)
F34 C29 C30 C31 -178.7(2)
C28 C29 C30 C31 0.7(4)
F35 C30 C31 F36 0.4(4)
C29 C30 C31 F36 -179.5(2)
F35 C30 C31 C32 179.6(2)
C29 C30 C31 C32 -0.4(4)
F36 C31 C32 F37 1.5(3)
C30 C31 C32 F37 -177.6(2)
F36 C31 C32 C27 179.5(2)
C30 C31 C32 C27 0.4(4)
C28 C27 C32 F37 177.3(2)
C26 C27 C32 F37 -3.5(4)
C28 C27 C32 C31 -0.7(4)
C26 C27 C32 C31 178.6(2)

loop_
_cod_related_entry_id
_cod_related_entry_database
_cod_related_entry_code
1 ChemSpider 30660332
